data_7210599
loop_
_publ_author_name
'Zhou, Xiang'
'Liu, Ping'
'Huang, Wen-Huan'
'Kang, Meng'
'Wang, Yao-Yu'
'Shi, Qi-Zhen'

_publ_section_title
;
 Solvents influence on sizes of channels in three fry topological
 Mn(ii)-MOFs based on metal--carboxylate chains: syntheses, structures and
 magnetic properties
;
_journal_issue 40
_journal_name_full CrystEngComm
_journal_page_first 8125
_journal_paper_doi 10.1039/c3ce41120f
_journal_volume 15
_journal_year 2013
_chemical_formula_sum 'C28 H24 Mn2 N2 O10'
_chemical_formula_weight 658.37
_chemical_name_systematic
; 
 ? 
;
_space_group_IT_number 14
_symmetry_cell_setting monoclinic
_symmetry_space_group_name_Hall '-P 2ybc'
_symmetry_space_group_name_H-M 'P 1 21/c 1'
_atom_sites_solution_hydrogens geom
_atom_sites_solution_primary direct
_atom_sites_solution_secondary difmap
_audit_creation_method SHELXL-97
_cell_angle_alpha 90.00
_cell_angle_beta 96.324(3)
_cell_angle_gamma 90.00
_cell_formula_units_Z 4
_cell_length_a 12.463(2)
_cell_length_b 7.4574(13)
_cell_length_c 29.451(6)
_cell_measurement_temperature 296(2)
_cell_volume 2720.6(9)
_computing_cell_refinement 'Bruker SMART'
_computing_data_collection 'Bruker SMART'
_computing_data_reduction 'Bruker SMART'
_computing_molecular_graphics 'Bruker SHELXTL'
_computing_publication_material 'Bruker SHELXTL'
_computing_structure_refinement 'SHELXL-97 (Sheldrick, 1997)'
_computing_structure_solution 'SHELXS-97 (Sheldrick, 1990)'
_diffrn_ambient_temperature 296(2)
_diffrn_measured_fraction_theta_full 0.965
_diffrn_measured_fraction_theta_max 0.965
_diffrn_radiation_monochromator graphite
_diffrn_radiation_source 'fine-focus sealed tube'
_diffrn_radiation_type MoK\a
_diffrn_radiation_wavelength 0.71073
_diffrn_reflns_av_R_equivalents 0.0467
_diffrn_reflns_av_sigmaI/netI 0.0627
_diffrn_reflns_limit_h_max 16
_diffrn_reflns_limit_h_min -16
_diffrn_reflns_limit_k_max 9
_diffrn_reflns_limit_k_min -7
_diffrn_reflns_limit_l_max 38
_diffrn_reflns_limit_l_min -30
_diffrn_reflns_number 16387
_diffrn_reflns_theta_full 28.40
_diffrn_reflns_theta_max 28.39
_diffrn_reflns_theta_min 1.39
_exptl_absorpt_coefficient_mu 0.991
_exptl_absorpt_correction_T_max 0.8114
_exptl_absorpt_correction_T_min 0.7553
_exptl_absorpt_correction_type multi-scan
_exptl_absorpt_process_details sadabs
_exptl_crystal_colour colorless
_exptl_crystal_density_diffrn 1.607
_exptl_crystal_density_method 'not measured'
_exptl_crystal_description block
_exptl_crystal_F_000 1344
_exptl_crystal_size_max 0.30
_exptl_crystal_size_mid 0.27
_exptl_crystal_size_min 0.22
_refine_diff_density_max 0.690
_refine_diff_density_min -0.690
_refine_diff_density_rms 0.189
_refine_ls_extinction_method none
_refine_ls_goodness_of_fit_ref 1.017
_refine_ls_hydrogen_treatment constr
_refine_ls_matrix_type full
_refine_ls_number_parameters 382
_refine_ls_number_reflns 6575
_refine_ls_number_restraints 0
_refine_ls_restrained_S_all 1.017
_refine_ls_R_factor_all 0.0825
_refine_ls_R_factor_gt 0.0449
_refine_ls_shift/su_max 0.000
_refine_ls_shift/su_mean 0.000
_refine_ls_structure_factor_coef Fsqd
_refine_ls_weighting_details 'calc w=1/[\s^2^(Fo^2^)+(0.1000P)^2^+0.5157P] where P=(Fo^2^+2Fc^2^)/3'
_refine_ls_weighting_scheme calc
_refine_ls_wR_factor_gt 0.1221
_refine_ls_wR_factor_ref 0.1705
_reflns_number_gt 4490
_reflns_number_total 6575
_reflns_threshold_expression >2sigma(I)
_cod_data_source_file c3ce41120f.txt
_cod_data_source_block 3
_cod_original_cell_volume 2720.6(8)
_cod_original_sg_symbol_H-M P21/c
_cod_database_code 7210599

loop_
_symmetry_equiv_pos_as_xyz
'x, y, z'
'-x, y+1/2, -z+1/2'
'-x, -y, -z'
'x, -y-1/2, z-1/2'

loop_
_atom_site_label
_atom_site_type_symbol
_atom_site_fract_x
_atom_site_fract_y
_atom_site_fract_z
_atom_site_U_iso_or_equiv
_atom_site_adp_type
_atom_site_occupancy
_atom_site_symmetry_multiplicity
_atom_site_calc_flag
_atom_site_refinement_flags
C1 C 0.8092(3) 0.7336(5) 0.46847(12) 0.0178(7) Uani 1 1 d .
C2 C 0.6967(3) 0.7217(5) 0.44546(12) 0.0180(7) Uani 1 1 d .
C3 C 0.6207(3) 0.6105(5) 0.46197(13) 0.0240(8) Uani 1 1 d .
H3 H 0.6408 0.5380 0.4872 0.029 Uiso 1 1 calc R
C4 C 0.5155(3) 0.6059(5) 0.44155(13) 0.0260(8) Uani 1 1 d .
H4 H 0.4649 0.5354 0.4542 0.031 Uiso 1 1 calc R
C5 C 0.4844(3) 0.7039(5) 0.40281(11) 0.0177(7) Uani 1 1 d .
C6 C 0.5630(3) 0.8087(5) 0.38454(13) 0.0235(8) Uani 1 1 d .
H6 H 0.5451 0.8707 0.3574 0.028 Uiso 1 1 calc R
C7 C 0.6656(3) 0.8202(5) 0.40634(12) 0.0228(8) Uani 1 1 d .
H7 H 0.7153 0.8956 0.3947 0.027 Uiso 1 1 calc R
C8 C 0.3695(3) 0.7145(5) 0.38226(12) 0.0166(7) Uani 1 1 d .
C9 C 0.2878(3) 0.7329(5) 0.41118(12) 0.0190(7) Uani 1 1 d .
H9 H 0.3069 0.7291 0.4426 0.023 Uiso 1 1 calc R
C10 C 0.1801(3) 0.7563(4) 0.39505(12) 0.0162(7) Uani 1 1 d .
C11 C 0.1025(3) 0.7692(5) 0.43107(12) 0.0174(7) Uani 1 1 d .
C12 C 0.1493(3) 0.7672(4) 0.34790(12) 0.0179(7) Uani 1 1 d .
C13 C 0.2300(3) 0.7509(5) 0.31891(12) 0.0201(7) Uani 1 1 d .
H13 H 0.2112 0.7590 0.2875 0.024 Uiso 1 1 calc R
C14 C 0.3378(3) 0.7229(4) 0.33529(12) 0.0169(7) Uani 1 1 d .
C15 C 0.4149(3) 0.6889(5) 0.30042(12) 0.0166(7) Uani 1 1 d .
C16 C 0.0339(3) 0.7947(5) 0.32828(12) 0.0177(7) Uani 1 1 d .
C17 C -0.0287(3) 0.9249(5) 0.34505(13) 0.0245(8) Uani 1 1 d .
H17 H 0.0013 1.0007 0.3681 0.029 Uiso 1 1 calc R
C18 C -0.1364(3) 0.9448(5) 0.32799(13) 0.0236(8) Uani 1 1 d .
H18 H -0.1776 1.0353 0.3392 0.028 Uiso 1 1 calc R
C19 C -0.1829(3) 0.8301(5) 0.29425(12) 0.0197(7) Uani 1 1 d .
C20 C -0.1186(3) 0.7024(5) 0.27622(14) 0.0277(9) Uani 1 1 d .
H20 H -0.1483 0.6265 0.2531 0.033 Uiso 1 1 calc R
C21 C -0.0103(3) 0.6870(5) 0.29245(13) 0.0263(8) Uani 1 1 d .
H21 H 0.0330 0.6045 0.2793 0.032 Uiso 1 1 calc R
C22 C -0.3042(3) 0.8371(5) 0.27977(12) 0.0201(7) Uani 1 1 d .
C23 C -0.1593(3) 0.2515(5) 0.43806(15) 0.0275(9) Uani 1 1 d .
H23 H -0.2093 0.1935 0.4541 0.033 Uiso 1 1 calc R
C24 C -0.1217(4) 0.4175(7) 0.37085(17) 0.0523(14) Uani 1 1 d .
H24A H -0.0500 0.4177 0.3866 0.078 Uiso 1 1 calc R
H24B H -0.1461 0.5388 0.3660 0.078 Uiso 1 1 calc R
H24C H -0.1212 0.3583 0.3419 0.078 Uiso 1 1 calc R
C25 C -0.3074(4) 0.3106(7) 0.37964(19) 0.0513(14) Uani 1 1 d .
H25A H -0.3473 0.2466 0.4005 0.077 Uiso 1 1 calc R
H25B H -0.3127 0.2482 0.3510 0.077 Uiso 1 1 calc R
H25C H -0.3366 0.4291 0.3750 0.077 Uiso 1 1 calc R
C26 C 0.6446(5) 0.6972(7) 0.15648(19) 0.0531(14) Uani 1 1 d .
H26 H 0.6925 0.7305 0.1815 0.064 Uiso 1 1 calc R
C27 C 0.7851(6) 0.7693(8) 0.1093(3) 0.093(3) Uani 1 1 d .
H27A H 0.8238 0.7998 0.1383 0.140 Uiso 1 1 calc R
H27B H 0.7807 0.8727 0.0897 0.140 Uiso 1 1 calc R
H27C H 0.8224 0.6748 0.0954 0.140 Uiso 1 1 calc R
C28 C 0.6071(6) 0.6580(9) 0.0748(2) 0.085(2) Uani 1 1 d .
H28A H 0.5384 0.6210 0.0835 0.127 Uiso 1 1 calc R
H28B H 0.6393 0.5604 0.0599 0.127 Uiso 1 1 calc R
H28C H 0.5972 0.7581 0.0543 0.127 Uiso 1 1 calc R
Mn1 Mn 0.0000 0.5000 0.5000 0.01660(19) Uani 1 2 d S
Mn2 Mn 0.0000 1.0000 0.5000 0.01617(18) Uani 1 2 d S
Mn3 Mn 0.51589(4) 0.56814(7) 0.232705(18) 0.01758(16) Uani 1 1 d .
N1 N -0.1946(3) 0.3224(5) 0.39842(12) 0.0320(8) Uani 1 1 d .
N2 N 0.6784(4) 0.7107(6) 0.11592(18) 0.0610(14) Uani 1 1 d .
O1 O 0.8438(2) 0.5993(4) 0.49150(10) 0.0288(6) Uani 1 1 d .
O2 O 0.8605(2) 0.8752(3) 0.46402(9) 0.0264(6) Uani 1 1 d .
O3 O 0.0516(2) 0.6304(3) 0.43919(9) 0.0238(6) Uani 1 1 d .
O4 O 0.1008(2) 0.9177(3) 0.45104(9) 0.0267(6) Uani 1 1 d .
O5 O 0.41796(19) 0.7995(3) 0.26759(8) 0.0196(5) Uani 1 1 d .
O6 O 0.4665(2) 0.5466(3) 0.30244(9) 0.0245(6) Uani 1 1 d .
O7 O -0.35510(19) 0.9707(3) 0.29175(9) 0.0235(6) Uani 1 1 d .
O8 O -0.3422(2) 0.7054(4) 0.25696(11) 0.0325(7) Uani 1 1 d .
O9 O -0.0639(2) 0.2558(3) 0.45581(9) 0.0257(6) Uani 1 1 d .
O10 O 0.5519(2) 0.6426(4) 0.16443(10) 0.0383(7) Uani 1 1 d .

loop_
_atom_site_aniso_label
_atom_site_aniso_U_11
_atom_site_aniso_U_22
_atom_site_aniso_U_33
_atom_site_aniso_U_23
_atom_site_aniso_U_13
_atom_site_aniso_U_12
C1 0.0116(16) 0.0258(18) 0.0155(16) -0.0031(14) 0.0000(13) 0.0046(13)
C2 0.0110(16) 0.0216(17) 0.0198(17) -0.0012(14) -0.0056(13) 0.0002(13)
C3 0.0142(17) 0.039(2) 0.0186(18) 0.0080(16) 0.0012(14) -0.0005(15)
C4 0.0138(17) 0.037(2) 0.027(2) 0.0115(17) 0.0003(15) -0.0047(15)
C5 0.0128(16) 0.0273(18) 0.0140(16) -0.0020(14) 0.0052(13) -0.0035(13)
C6 0.0164(18) 0.031(2) 0.0223(19) 0.0093(16) 0.0005(14) -0.0028(15)
C7 0.0162(18) 0.031(2) 0.0212(18) 0.0093(15) 0.0031(14) -0.0050(14)
C8 0.0106(16) 0.0220(17) 0.0172(16) 0.0012(14) 0.0009(13) -0.0003(12)
C9 0.0168(17) 0.0303(19) 0.0100(15) 0.0003(14) 0.0015(13) 0.0007(14)
C10 0.0092(15) 0.0222(17) 0.0168(16) -0.0017(13) 0.0007(13) -0.0012(12)
C11 0.0097(15) 0.0280(19) 0.0145(16) 0.0000(14) 0.0009(12) 0.0019(13)
C12 0.0118(16) 0.0228(18) 0.0191(17) -0.0028(14) 0.0010(13) -0.0003(13)
C13 0.0125(16) 0.033(2) 0.0141(16) -0.0019(14) -0.0026(13) 0.0009(14)
C14 0.0138(16) 0.0185(17) 0.0183(17) -0.0007(13) 0.0020(13) -0.0013(13)
C15 0.0079(15) 0.0245(17) 0.0168(17) -0.0024(14) -0.0016(12) -0.0022(12)
C16 0.0110(16) 0.0258(18) 0.0159(16) 0.0018(14) -0.0005(13) -0.0005(13)
C17 0.0176(18) 0.029(2) 0.0258(19) -0.0073(16) -0.0033(15) -0.0020(15)
C18 0.0144(17) 0.0280(19) 0.027(2) -0.0043(16) -0.0034(14) 0.0028(14)
C19 0.0096(16) 0.0273(19) 0.0212(18) 0.0020(15) -0.0023(13) 0.0002(13)
C20 0.0182(19) 0.034(2) 0.028(2) -0.0108(17) -0.0077(15) 0.0020(15)
C21 0.0137(17) 0.038(2) 0.027(2) -0.0085(17) -0.0009(15) 0.0060(15)
C22 0.0110(16) 0.0285(19) 0.0205(18) 0.0041(15) 0.0009(13) 0.0002(13)
C23 0.024(2) 0.0217(19) 0.035(2) -0.0016(16) -0.0040(17) -0.0009(15)
C24 0.069(4) 0.053(3) 0.033(3) 0.012(2) -0.005(2) -0.017(3)
C25 0.043(3) 0.040(3) 0.062(3) -0.017(3) -0.030(2) 0.015(2)
C26 0.072(4) 0.041(3) 0.049(3) -0.003(2) 0.023(3) -0.008(3)
C27 0.096(6) 0.058(4) 0.139(7) 0.008(4) 0.075(6) -0.006(4)
C28 0.143(7) 0.067(4) 0.049(4) 0.022(3) 0.034(4) 0.027(4)
Mn1 0.0107(3) 0.0178(4) 0.0209(4) 0.0026(3) 0.0001(3) 0.0005(3)
Mn2 0.0112(3) 0.0187(4) 0.0185(4) -0.0052(3) 0.0010(3) -0.0005(3)
Mn3 0.0115(3) 0.0233(3) 0.0180(3) -0.0053(2) 0.00180(19) -0.0020(2)
N1 0.038(2) 0.0258(17) 0.0295(19) -0.0021(14) -0.0083(15) 0.0010(14)
N2 0.088(4) 0.034(2) 0.070(3) 0.004(2) 0.050(3) -0.001(2)
O1 0.0165(13) 0.0328(15) 0.0361(16) 0.0108(12) -0.0020(11) 0.0045(11)
O2 0.0172(13) 0.0238(13) 0.0366(16) -0.0035(12) -0.0041(11) -0.0050(10)
O3 0.0229(13) 0.0262(13) 0.0237(14) -0.0005(11) 0.0087(11) -0.0058(11)
O4 0.0261(14) 0.0292(14) 0.0279(15) -0.0089(12) 0.0167(12) -0.0062(11)
O5 0.0172(12) 0.0236(13) 0.0182(12) 0.0024(10) 0.0033(10) -0.0035(10)
O6 0.0262(14) 0.0271(14) 0.0207(13) 0.0022(11) 0.0045(11) 0.0078(11)
O7 0.0135(12) 0.0322(14) 0.0247(14) 0.0011(11) 0.0008(10) 0.0040(10)
O8 0.0130(13) 0.0367(16) 0.0459(18) -0.0145(14) -0.0049(12) -0.0036(11)
O9 0.0261(14) 0.0229(13) 0.0265(14) -0.0007(11) -0.0040(11) -0.0022(10)
O10 0.0420(18) 0.0439(18) 0.0305(16) 0.0034(14) 0.0104(14) -0.0130(14)

loop_
_atom_type_symbol
_atom_type_description
_atom_type_scat_dispersion_real
_atom_type_scat_dispersion_imag
_atom_type_scat_source
C C 0.0033 0.0016 'International Tables Vol C Tables 4.2.6.8 and 6.1.1.4'
H H 0.0000 0.0000 'International Tables Vol C Tables 4.2.6.8 and 6.1.1.4'
N N 0.0061 0.0033 'International Tables Vol C Tables 4.2.6.8 and 6.1.1.4'
O O 0.0106 0.0060 'International Tables Vol C Tables 4.2.6.8 and 6.1.1.4'
Mn Mn 0.3368 0.7283 'International Tables Vol C Tables 4.2.6.8 and 6.1.1.4'

loop_
_geom_angle_atom_site_label_1
_geom_angle_atom_site_label_2
_geom_angle_atom_site_label_3
_geom_angle
_geom_angle_site_symmetry_1
_geom_angle_site_symmetry_3
O2 C1 O1 125.5(3) . .
O2 C1 C2 118.0(3) . .
O1 C1 C2 116.6(3) . .
C7 C2 C3 118.0(3) . .
C7 C2 C1 120.7(3) . .
C3 C2 C1 121.4(3) . .
C4 C3 C2 121.0(3) . .
C5 C4 C3 121.0(3) . .
C4 C5 C6 118.0(3) . .
C4 C5 C8 122.3(3) . .
C6 C5 C8 119.5(3) . .
C7 C6 C5 120.6(3) . .
C6 C7 C2 121.2(3) . .
C14 C8 C9 116.8(3) . .
C14 C8 C5 123.8(3) . .
C9 C8 C5 119.1(3) . .
C10 C9 C8 123.0(3) . .
C9 C10 C12 119.8(3) . .
C9 C10 C11 115.9(3) . .
C12 C10 C11 124.3(3) . .
O3 C11 O4 127.3(3) . .
O3 C11 C10 117.2(3) . .
O4 C11 C10 115.4(3) . .
C13 C12 C10 117.7(3) . .
C13 C12 C16 120.0(3) . .
C10 C12 C16 122.3(3) . .
C14 C13 C12 122.3(3) . .
C13 C14 C8 120.4(3) . .
C13 C14 C15 117.0(3) . .
C8 C14 C15 122.5(3) . .
O6 C15 O5 122.1(3) . .
O6 C15 C14 118.6(3) . .
O5 C15 C14 119.0(3) . .
C17 C16 C21 119.2(3) . .
C17 C16 C12 121.1(3) . .
C21 C16 C12 119.7(3) . .
C16 C17 C18 120.8(3) . .
C19 C18 C17 120.2(3) . .
C20 C19 C18 118.9(3) . .
C20 C19 C22 120.9(3) . .
C18 C19 C22 120.1(3) . .
C21 C20 C19 120.4(3) . .
C20 C21 C16 120.2(3) . .
O7 C22 O8 126.9(3) . .
O7 C22 C19 117.7(3) . .
O8 C22 C19 115.3(3) . .
O9 C23 N1 125.0(4) . .
O10 C26 N2 125.6(6) . .
O1 Mn1 O1 180.000(1) 3_666 1_455
O1 Mn1 O3 95.67(10) 3_666 3_566
O1 Mn1 O3 84.33(10) 1_455 3_566
O1 Mn1 O3 84.33(10) 3_666 .
O1 Mn1 O3 95.67(10) 1_455 .
O3 Mn1 O3 180.0 3_566 .
O1 Mn1 O9 87.31(10) 3_666 3_566
O1 Mn1 O9 92.69(10) 1_455 3_566
O3 Mn1 O9 90.18(9) 3_566 3_566
O3 Mn1 O9 89.82(10) . 3_566
O1 Mn1 O9 92.69(10) 3_666 .
O1 Mn1 O9 87.31(10) 1_455 .
O3 Mn1 O9 89.82(10) 3_566 .
O3 Mn1 O9 90.18(9) . .
O9 Mn1 O9 180.0 3_566 .
O4 Mn2 O4 180.000(1) . 3_576
O4 Mn2 O2 87.28(10) . 3_676
O4 Mn2 O2 92.72(10) 3_576 3_676
O4 Mn2 O2 92.72(10) . 1_455
O4 Mn2 O2 87.28(10) 3_576 1_455
O2 Mn2 O2 180.0 3_676 1_455
O4 Mn2 O9 87.26(10) . 3_566
O4 Mn2 O9 92.74(10) 3_576 3_566
O2 Mn2 O9 82.78(9) 3_676 3_566
O2 Mn2 O9 97.22(9) 1_455 3_566
O4 Mn2 O9 92.74(10) . 1_565
O4 Mn2 O9 87.26(10) 3_576 1_565
O2 Mn2 O9 97.22(9) 3_676 1_565
O2 Mn2 O9 82.78(9) 1_455 1_565
O9 Mn2 O9 180.00(11) 3_566 1_565
O8 Mn3 O5 98.36(10) 1_655 2_645
O8 Mn3 O7 170.07(10) 1_655 2_545
O5 Mn3 O7 91.54(10) 2_645 2_545
O8 Mn3 O10 86.47(12) 1_655 .
O5 Mn3 O10 96.58(11) 2_645 .
O7 Mn3 O10 93.17(11) 2_545 .
O8 Mn3 O6 91.70(11) 1_655 .
O5 Mn3 O6 94.67(9) 2_645 .
O7 Mn3 O6 86.71(10) 2_545 .
O10 Mn3 O6 168.75(11) . .
O8 Mn3 O5 87.30(9) 1_655 .
O5 Mn3 O5 151.07(6) 2_645 .
O7 Mn3 O5 83.64(9) 2_545 .
O10 Mn3 O5 112.12(10) . .
O6 Mn3 O5 56.67(9) . .
C23 N1 C25 121.9(4) . .
C23 N1 C24 121.3(4) . .
C25 N1 C24 116.8(4) . .
C26 N2 C27 122.9(7) . .
C26 N2 C28 120.1(5) . .
C27 N2 C28 117.0(6) . .
C1 O1 Mn1 127.7(2) . 1_655
C1 O2 Mn2 135.3(2) . 1_655
C11 O3 Mn1 136.3(2) . .
C11 O4 Mn2 128.3(2) . .
C15 O5 Mn3 130.1(2) . 2_655
C15 O5 Mn3 85.35(19) . .
Mn3 O5 Mn3 116.74(10) 2_655 .
C15 O6 Mn3 95.1(2) . .
C22 O7 Mn3 130.4(2) . 2
C22 O8 Mn3 145.0(2) . 1_455
C23 O9 Mn1 120.5(2) . .
C23 O9 Mn2 116.9(2) . 1_545
Mn1 O9 Mn2 104.28(10) . 1_545
C26 O10 Mn3 122.4(3) . .

loop_
_geom_bond_atom_site_label_1
_geom_bond_atom_site_label_2
_geom_bond_distance
_geom_bond_site_symmetry_2
C1 O2 1.249(4) .
C1 O1 1.259(4) .
C1 C2 1.491(4) .
C2 C7 1.385(5) .
C2 C3 1.387(5) .
C3 C4 1.382(5) .
C4 C5 1.374(5) .
C5 C6 1.405(5) .
C5 C8 1.494(5) .
C6 C7 1.369(5) .
C8 C14 1.398(5) .
C8 C9 1.404(5) .
C9 C10 1.385(5) .
C10 C12 1.402(5) .
C10 C11 1.516(5) .
C11 O3 1.251(4) .
C11 O4 1.255(4) .
C12 C13 1.395(5) .
C12 C16 1.504(5) .
C13 C14 1.392(5) .
C14 C15 1.503(5) .
C15 O6 1.240(4) .
C15 O5 1.275(4) .
C16 C17 1.371(5) .
C16 C21 1.390(5) .
C17 C18 1.389(5) .
C18 C19 1.389(5) .
C19 C20 1.388(5) .
C19 C22 1.525(4) .
C20 C21 1.386(5) .
C22 O7 1.253(4) .
C22 O8 1.253(4) .
C23 O9 1.246(4) .
C23 N1 1.313(5) .
C24 N1 1.467(6) .
C25 N1 1.455(6) .
C26 O10 1.271(6) .
C26 N2 1.314(7) .
C27 N2 1.433(7) .
C28 N2 1.474(9) .
Mn1 O1 2.071(2) 3_666
Mn1 O1 2.071(2) 1_455
Mn1 O3 2.195(2) 3_566
Mn1 O3 2.195(2) .
Mn1 O9 2.327(3) 3_566
Mn1 O9 2.327(3) .
Mn2 O4 2.105(2) .
Mn2 O4 2.105(2) 3_576
Mn2 O2 2.146(2) 3_676
Mn2 O2 2.146(2) 1_455
Mn2 O9 2.396(3) 3_566
Mn2 O9 2.396(3) 1_565
Mn3 O8 2.099(3) 1_655
Mn3 O5 2.166(2) 2_645
Mn3 O7 2.178(2) 2_545
Mn3 O10 2.180(3) .
Mn3 O6 2.214(3) .
Mn3 O5 2.408(2) .
O1 Mn1 2.071(2) 1_655
O2 Mn2 2.146(2) 1_655
O5 Mn3 2.166(2) 2_655
O7 Mn3 2.178(2) 2
O8 Mn3 2.099(3) 1_455
O9 Mn2 2.396(3) 1_545

loop_
_geom_torsion_atom_site_label_1
_geom_torsion_atom_site_label_2
_geom_torsion_atom_site_label_3
_geom_torsion_atom_site_label_4
_geom_torsion
_geom_torsion_site_symmetry_1
_geom_torsion_site_symmetry_4
O2 C1 C2 C7 27.3(5) . .
O1 C1 C2 C7 -153.7(3) . .
O2 C1 C2 C3 -153.6(3) . .
O1 C1 C2 C3 25.3(5) . .
C7 C2 C3 C4 -3.6(6) . .
C1 C2 C3 C4 177.3(3) . .
C2 C3 C4 C5 3.6(6) . .
C3 C4 C5 C6 0.1(6) . .
C3 C4 C5 C8 -174.5(3) . .
C4 C5 C6 C7 -3.7(6) . .
C8 C5 C6 C7 171.1(3) . .
C5 C6 C7 C2 3.7(6) . .
C3 C2 C7 C6 0.0(6) . .
C1 C2 C7 C6 179.1(3) . .
C4 C5 C8 C14 -144.4(4) . .
C6 C5 C8 C14 41.0(5) . .
C4 C5 C8 C9 41.3(5) . .
C6 C5 C8 C9 -133.2(4) . .
C14 C8 C9 C10 0.7(5) . .
C5 C8 C9 C10 175.3(3) . .
C8 C9 C10 C12 -1.7(5) . .
C8 C9 C10 C11 178.6(3) . .
C9 C10 C11 O3 -98.8(4) . .
C12 C10 C11 O3 81.4(4) . .
C9 C10 C11 O4 77.8(4) . .
C12 C10 C11 O4 -102.0(4) . .
C9 C10 C12 C13 1.0(5) . .
C11 C10 C12 C13 -179.3(3) . .
C9 C10 C12 C16 -179.3(3) . .
C11 C10 C12 C16 0.5(5) . .
C10 C12 C13 C14 0.7(5) . .
C16 C12 C13 C14 -179.1(3) . .
C12 C13 C14 C8 -1.6(5) . .
C12 C13 C14 C15 173.9(3) . .
C9 C8 C14 C13 0.9(5) . .
C5 C8 C14 C13 -173.4(3) . .
C9 C8 C14 C15 -174.4(3) . .
C5 C8 C14 C15 11.2(5) . .
C13 C14 C15 O6 -121.1(4) . .
C8 C14 C15 O6 54.4(5) . .
C13 C14 C15 O5 52.9(4) . .
C8 C14 C15 O5 -131.7(4) . .
C13 C12 C16 C17 -132.5(4) . .
C10 C12 C16 C17 47.7(5) . .
C13 C12 C16 C21 47.3(5) . .
C10 C12 C16 C21 -132.5(4) . .
C21 C16 C17 C18 2.8(6) . .
C12 C16 C17 C18 -177.4(3) . .
C16 C17 C18 C19 1.4(6) . .
C17 C18 C19 C20 -3.5(6) . .
C17 C18 C19 C22 172.4(3) . .
C18 C19 C20 C21 1.5(6) . .
C22 C19 C20 C21 -174.4(4) . .
C19 C20 C21 C16 2.7(6) . .
C17 C16 C21 C20 -4.8(6) . .
C12 C16 C21 C20 175.4(4) . .
C20 C19 C22 O7 -169.4(4) . .
C18 C19 C22 O7 14.7(5) . .
C20 C19 C22 O8 10.9(5) . .
C18 C19 C22 O8 -165.0(3) . .
O9 C23 N1 C25 179.4(4) . .
O9 C23 N1 C24 -0.4(6) . .
O10 C26 N2 C27 -178.4(5) . .
O10 C26 N2 C28 -0.8(8) . .
O2 C1 O1 Mn1 -35.5(5) . 1_655
C2 C1 O1 Mn1 145.6(3) . 1_655
O1 C1 O2 Mn2 -18.0(6) . 1_655
C2 C1 O2 Mn2 160.9(2) . 1_655
O4 C11 O3 Mn1 -34.9(6) . .
C10 C11 O3 Mn1 141.2(3) . .
O1 Mn1 O3 C11 -81.7(3) 3_666 .
O1 Mn1 O3 C11 98.3(3) 1_455 .
O3 Mn1 O3 C11 -67(100) 3_566 .
O9 Mn1 O3 C11 5.6(3) 3_566 .
O9 Mn1 O3 C11 -174.4(3) . .
O3 C11 O4 Mn2 -7.8(6) . .
C10 C11 O4 Mn2 176.0(2) . .
O4 Mn2 O4 C11 -33(100) 3_576 .
O2 Mn2 O4 C11 138.7(3) 3_676 .
O2 Mn2 O4 C11 -41.3(3) 1_455 .
O9 Mn2 O4 C11 55.8(3) 3_566 .
O9 Mn2 O4 C11 -124.2(3) 1_565 .
O6 C15 O5 Mn3 -113.1(3) . 2_655
C14 C15 O5 Mn3 73.2(4) . 2_655
O6 C15 O5 Mn3 8.4(3) . .
C14 C15 O5 Mn3 -165.3(3) . .
O8 Mn3 O5 C15 -98.6(2) 1_655 .
O5 Mn3 O5 C15 3.9(2) 2_645 .
O7 Mn3 O5 C15 85.50(19) 2_545 .
O10 Mn3 O5 C15 176.35(19) . .
O6 Mn3 O5 C15 -4.75(18) . .
O8 Mn3 O5 Mn3 34.53(13) 1_655 2_655
O5 Mn3 O5 Mn3 137.00(17) 2_645 2_655
O7 Mn3 O5 Mn3 -141.40(13) 2_545 2_655
O10 Mn3 O5 Mn3 -50.55(15) . 2_655
O6 Mn3 O5 Mn3 128.35(16) . 2_655
O5 C15 O6 Mn3 -9.1(4) . .
C14 C15 O6 Mn3 164.6(3) . .
O8 Mn3 O6 C15 90.5(2) 1_655 .
O5 Mn3 O6 C15 -170.9(2) 2_645 .
O7 Mn3 O6 C15 -79.7(2) 2_545 .
O10 Mn3 O6 C15 10.1(7) . .
O5 Mn3 O6 C15 4.89(19) . .
O8 C22 O7 Mn3 -15.9(6) . 2
C19 C22 O7 Mn3 164.4(2) . 2
O7 C22 O8 Mn3 -15.1(7) . 1_455
C19 C22 O8 Mn3 164.6(3) . 1_455
N1 C23 O9 Mn1 86.1(4) . .
N1 C23 O9 Mn2 -145.7(3) . 1_545
O1 Mn1 O9 C23 -175.6(3) 3_666 .
O1 Mn1 O9 C23 4.4(3) 1_455 .
O3 Mn1 O9 C23 88.7(3) 3_566 .
O3 Mn1 O9 C23 -91.3(3) . .
O9 Mn1 O9 C23 43(100) 3_566 .
O1 Mn1 O9 Mn2 50.69(11) 3_666 1_545
O1 Mn1 O9 Mn2 -129.31(11) 1_455 1_545
O3 Mn1 O9 Mn2 -44.98(11) 3_566 1_545
O3 Mn1 O9 Mn2 135.02(11) . 1_545
O9 Mn1 O9 Mn2 -91(100) 3_566 1_545
N2 C26 O10 Mn3 165.8(4) . .
O8 Mn3 O10 C26 16.2(4) 1_655 .
O5 Mn3 O10 C26 -81.8(4) 2_645 .
O7 Mn3 O10 C26 -173.7(4) 2_545 .
O6 Mn3 O10 C26 97.2(7) . .
O5 Mn3 O10 C26 101.9(4) . .
